data_2218394
loop_
_publ_author_name
'Li, Jihong'
'Wang, Wenhai'
'Lan, Jingbo'
'You, Jingsong'

_publ_section_title
;
 (<i>S</i>)-<i>N</i>-(1-Hydroxymethyl-2-methylpropyl)-2-methoxybenzamide
;
_journal_coeditor_code ER2052
_journal_issue 6
_journal_name_full 'Acta Crystallographica Section E'
_journal_page_first o1052
_journal_paper_doi 10.1107/S160053680801009X
_journal_volume 64
_journal_year 2008
_chemical_formula_iupac 'C13 H19 N O3'
_chemical_formula_moiety 'C13 H19 N O3'
_chemical_formula_sum 'C13 H19 N O3'
_chemical_formula_weight 237.29
_chemical_name_systematic
;
(<i>S</i>)-<i>N</i>-(1-Hydroxymethyl-2-methylpropyl)-2-methoxybenzamide
;
_space_group_IT_number 19
_symmetry_cell_setting orthorhombic
_symmetry_space_group_name_Hall 'P 2ac 2ab'
_symmetry_space_group_name_H-M 'P 21 21 21'
_atom_sites_solution_hydrogens geom
_atom_sites_solution_primary direct
_atom_sites_solution_secondary difmap
_cell_angle_alpha 90.00
_cell_angle_beta 90.00
_cell_angle_gamma 90.00
_cell_formula_units_Z 4
_cell_length_a 9.015(4)
_cell_length_b 10.386(4)
_cell_length_c 14.005(4)
_cell_measurement_reflns_used 25
_cell_measurement_temperature 291(2)
_cell_measurement_theta_max 6.67
_cell_measurement_theta_min 4.52
_cell_volume 1311.3(9)
_computing_cell_refinement 'DIFRAC (Gabe & White, 1993)'
_computing_data_collection 'DIFRAC (Gabe & White, 1993)'
_computing_data_reduction 'NRCVAX (Gabe <i>et al.</i>,  1989)'
_computing_molecular_graphics 'ORTEPIII (Burnett & Johnson, 1996)'
_computing_publication_material 'SHELXL97 (Sheldrick, 2008)'
_computing_structure_refinement 'SHELXL97 (Sheldrick, 2008)'
_computing_structure_solution 'SHELXS97 (Sheldrick, 2008)'
_diffrn_ambient_temperature 291(2)
_diffrn_measured_fraction_theta_full 0.979
_diffrn_measured_fraction_theta_max 0.979
_diffrn_measurement_device_type 'Enraf--Nonius CAD-4'
_diffrn_measurement_method \w/2\q
_diffrn_radiation_monochromator graphite
_diffrn_radiation_source 'fine-focus sealed tube'
_diffrn_radiation_type MoK\a
_diffrn_radiation_wavelength 0.71073
_diffrn_reflns_av_R_equivalents 0.0096
_diffrn_reflns_av_sigmaI/netI 0.0405
_diffrn_reflns_limit_h_max 10
_diffrn_reflns_limit_h_min -3
_diffrn_reflns_limit_k_max 12
_diffrn_reflns_limit_k_min -3
_diffrn_reflns_limit_l_max 16
_diffrn_reflns_limit_l_min -5
_diffrn_reflns_number 1457
_diffrn_reflns_theta_full 25.53
_diffrn_reflns_theta_max 25.53
_diffrn_reflns_theta_min 2.44
_diffrn_standards_decay_% 0.428
_diffrn_standards_interval_count 120
_diffrn_standards_number 3
_exptl_absorpt_coefficient_mu 0.085
_exptl_absorpt_correction_type none
_exptl_crystal_colour colourless
_exptl_crystal_density_diffrn 1.202
_exptl_crystal_density_method 'not measured'
_exptl_crystal_description block
_exptl_crystal_F_000 512
_exptl_crystal_size_max 0.50
_exptl_crystal_size_mid 0.44
_exptl_crystal_size_min 0.40
_refine_diff_density_max 0.207
_refine_diff_density_min -0.141
_refine_ls_extinction_coef 0.069(8)
_refine_ls_extinction_expression Fc^*^=kFc[1+0.001xFc^2^\l^3^/sin(2\q)]^-1/4^
_refine_ls_extinction_method 'SHELXL97 (Sheldrick, 2008)'
_refine_ls_goodness_of_fit_ref 1.024
_refine_ls_hydrogen_treatment constr
_refine_ls_matrix_type full
_refine_ls_number_parameters 164
_refine_ls_number_reflns 1397
_refine_ls_number_restraints 0
_refine_ls_restrained_S_all 1.024
_refine_ls_R_factor_all 0.0981
_refine_ls_R_factor_gt 0.0450
_refine_ls_shift/su_max 0.000
_refine_ls_shift/su_mean 0.000
_refine_ls_structure_factor_coef Fsqd
_refine_ls_weighting_details 'calc w=1/[\s^2^(Fo^2^)+(0.0778P)^2^+0.0096P] where P=(Fo^2^+2Fc^2^)/3'
_refine_ls_weighting_scheme calc
_refine_ls_wR_factor_gt 0.1182
_refine_ls_wR_factor_ref 0.1358
_reflns_number_gt 848
_reflns_number_total 1397
_reflns_threshold_expression I>2\s(I)
_cod_data_source_file er2052.cif
_cod_data_source_block I
_cod_depositor_comments
;
The following automatic conversions were performed:
'_symmetry_cell_setting' value 'Orthorhombic' changed to 'orthorhombic'
according to '/home/saulius/struct/CIF-dictionaries/cif_core.dic'
dictionary named 'cif_core.dic' version 2.4.1 from 2010-06-29.

Automatic conversion script
Id: cif_fix_enum 1527 2010-12-29 10:47:43Z saulius 

The following automatic conversions were performed:

'_symmetry_cell_setting' value 'Orthorhombic' changed to
'orthorhombic' according to
/home/saulius/struct/CIF-dictionaries/cif_core.dic dictionary named
'cif_core.dic' version 2.4.1 from 2010-06-29.

Automatic conversion script
Id: cif_fix_values 1715 2011-07-08 13:25:40Z adriana 
;
_cod_database_code 2218394
_cod_database_fobs_code 2218394

loop_
_symmetry_equiv_pos_as_xyz
'x, y, z'
'x+1/2, -y+1/2, -z'
'-x, y+1/2, -z+1/2'
'-x+1/2, -y, z+1/2'

loop_
_atom_site_type_symbol
_atom_site_label
_atom_site_fract_x
_atom_site_fract_y
_atom_site_fract_z
_atom_site_U_iso_or_equiv
_atom_site_adp_type
_atom_site_calc_flag
_atom_site_refinement_flags
_atom_site_occupancy
O O1 0.1432(3) 0.3872(3) 0.16126(19) 0.0666(8) Uani d . 1
O O2 0.5192(3) 0.3286(3) -0.00264(18) 0.0703(8) Uani d . 1
O O3 0.2632(4) 0.0046(3) -0.0111(2) 0.0810(10) Uani d . 1
H H3 0.1945 0.0562 -0.0140 0.097 Uiso calc R 1
N N1 0.3536(3) 0.2340(2) 0.0926(2) 0.0487(8) Uani d . 1
H H1N1 0.2711 0.2433 0.1227 0.058 Uiso calc R 1
C C1 0.1842(4) 0.4786(3) 0.0963(3) 0.0514(9) Uani d . 1
C C2 0.1074(5) 0.5935(4) 0.0851(3) 0.0709(12) Uani d . 1
H H2 0.0240 0.6099 0.1223 0.085 Uiso calc R 1
C C3 0.1535(6) 0.6826(4) 0.0201(4) 0.0878(16) Uani d . 1
H H3A 0.1009 0.7591 0.0133 0.105 Uiso calc R 1
C C4 0.2760(6) 0.6610(4) -0.0355(4) 0.0929(18) Uani d . 1
H H4 0.3078 0.7226 -0.0791 0.112 Uiso calc R 1
C C5 0.3519(5) 0.5457(4) -0.0255(3) 0.0745(13) Uani d . 1
H H5 0.4337 0.5300 -0.0642 0.089 Uiso calc R 1
C C6 0.3096(4) 0.4533(3) 0.0402(3) 0.0489(9) Uani d . 1
C C7 0.0018(6) 0.3961(7) 0.2048(3) 0.109(2) Uani d . 1
H H7A -0.0038 0.4739 0.2416 0.163 Uiso calc R 1
H H7B -0.0130 0.3233 0.2460 0.163 Uiso calc R 1
H H7C -0.0735 0.3970 0.1564 0.163 Uiso calc R 1
C C8 0.4020(4) 0.3328(3) 0.0425(2) 0.0459(9) Uani d . 1
C C9 0.4288(4) 0.1097(3) 0.1012(2) 0.0456(8) Uani d . 1
H H9 0.5050 0.1060 0.0514 0.055 Uiso calc R 1
C C10 0.3202(5) 0.0025(3) 0.0824(3) 0.0609(10) Uani d . 1
H H10A 0.3691 -0.0794 0.0932 0.073 Uiso calc R 1
H H10B 0.2387 0.0091 0.1273 0.073 Uiso calc R 1
C C11 0.5075(5) 0.0978(4) 0.1981(3) 0.0632(11) Uani d . 1
H H11 0.5515 0.0115 0.2002 0.076 Uiso calc R 1
C C12 0.6339(6) 0.1925(5) 0.2074(4) 0.0939(16) Uani d . 1
H H12A 0.5957 0.2787 0.2045 0.141 Uiso calc R 1
H H12B 0.7031 0.1794 0.1562 0.141 Uiso calc R 1
H H12C 0.6832 0.1796 0.2674 0.141 Uiso calc R 1
C C13 0.4068(6) 0.1084(6) 0.2833(3) 0.107(2) Uani d . 1
H H13A 0.4630 0.0946 0.3406 0.160 Uiso calc R 1
H H13B 0.3299 0.0447 0.2788 0.160 Uiso calc R 1
H H13C 0.3631 0.1926 0.2849 0.160 Uiso calc R 1

loop_
_atom_site_aniso_label
_atom_site_aniso_U_11
_atom_site_aniso_U_22
_atom_site_aniso_U_33
_atom_site_aniso_U_12
_atom_site_aniso_U_13
_atom_site_aniso_U_23
O1 0.0560(16) 0.0735(18) 0.0704(16) 0.0177(16) 0.0102(13) 0.0020(15)
O2 0.0553(16) 0.0652(18) 0.0903(18) -0.0022(15) 0.0249(16) 0.0137(16)
O3 0.072(2) 0.071(2) 0.099(2) 0.0007(16) -0.0180(18) -0.0113(17)
N1 0.0369(15) 0.0481(16) 0.0610(17) 0.0057(15) 0.0078(14) 0.0039(14)
C1 0.050(2) 0.046(2) 0.058(2) -0.0001(18) -0.0117(19) -0.0054(18)
C2 0.064(3) 0.060(3) 0.089(3) 0.015(2) -0.016(2) -0.019(2)
C3 0.070(3) 0.048(2) 0.146(4) 0.002(2) -0.043(3) 0.008(3)
C4 0.067(3) 0.059(3) 0.152(5) -0.011(3) -0.030(3) 0.047(3)
C5 0.053(2) 0.066(2) 0.104(3) -0.010(2) -0.011(2) 0.031(3)
C6 0.044(2) 0.0442(18) 0.059(2) -0.0051(17) -0.0149(17) 0.0013(17)
C7 0.077(3) 0.156(6) 0.094(3) 0.036(4) 0.030(3) 0.020(4)
C8 0.037(2) 0.046(2) 0.054(2) -0.0041(17) -0.0023(16) 0.0044(18)
C9 0.0387(18) 0.0447(19) 0.0534(19) 0.0069(17) 0.0040(15) -0.0004(17)
C10 0.053(2) 0.050(2) 0.080(3) 0.0044(19) 0.000(2) 0.004(2)
C11 0.062(3) 0.061(3) 0.067(2) 0.016(2) -0.009(2) 0.011(2)
C12 0.096(3) 0.093(3) 0.093(3) 0.000(3) -0.037(3) -0.011(3)
C13 0.120(4) 0.146(5) 0.054(2) 0.031(5) 0.004(3) 0.016(3)

loop_
_atom_type_symbol
_atom_type_description
_atom_type_scat_dispersion_real
_atom_type_scat_dispersion_imag
_atom_type_scat_source
C C 0.0033 0.0016 'International Tables Vol C Tables 4.2.6.8 and 6.1.1.4'
H H 0.0000 0.0000 'International Tables Vol C Tables 4.2.6.8 and 6.1.1.4'
N N 0.0061 0.0033 'International Tables Vol C Tables 4.2.6.8 and 6.1.1.4'
O O 0.0106 0.0060 'International Tables Vol C Tables 4.2.6.8 and 6.1.1.4'

loop_
_geom_angle_atom_site_label_1
_geom_angle_atom_site_label_2
_geom_angle_atom_site_label_3
_geom_angle
C1 O1 C7 119.1(4)
C10 O3 H3 109.5
C8 N1 C9 125.3(3)
C8 N1 H1N1 117.4
C9 N1 H1N1 117.4
O1 C1 C2 122.5(4)
O1 C1 C6 117.5(3)
C2 C1 C6 120.0(4)
C3 C2 C1 120.4(4)
C3 C2 H2 119.8
C1 C2 H2 119.8
C2 C3 C4 121.0(4)
C2 C3 H3A 119.5
C4 C3 H3A 119.5
C3 C4 C5 118.8(4)
C3 C4 H4 120.6
C5 C4 H4 120.6
C6 C5 C4 122.0(5)
C6 C5 H5 119.0
C4 C5 H5 119.0
C5 C6 C1 117.7(4)
C5 C6 C8 116.0(3)
C1 C6 C8 126.2(3)
O1 C7 H7A 109.5
O1 C7 H7B 109.5
H7A C7 H7B 109.5
O1 C7 H7C 109.5
H7A C7 H7C 109.5
H7B C7 H7C 109.5
O2 C8 N1 122.0(3)
O2 C8 C6 119.6(3)
N1 C8 C6 118.4(3)
N1 C9 C10 109.7(3)
N1 C9 C11 111.0(3)
C10 C9 C11 113.3(3)
N1 C9 H9 107.5
C10 C9 H9 107.5
C11 C9 H9 107.5
O3 C10 C9 112.9(3)
O3 C10 H10A 109.0
C9 C10 H10A 109.0
O3 C10 H10B 109.0
C9 C10 H10B 109.0
H10A C10 H10B 107.8
C13 C11 C12 109.8(4)
C13 C11 C9 114.6(3)
C12 C11 C9 111.8(3)
C13 C11 H11 106.7
C12 C11 H11 106.7
C9 C11 H11 106.7
C11 C12 H12A 109.5
C11 C12 H12B 109.5
H12A C12 H12B 109.5
C11 C12 H12C 109.5
H12A C12 H12C 109.5
H12B C12 H12C 109.5
C11 C13 H13A 109.5
C11 C13 H13B 109.5
H13A C13 H13B 109.5
C11 C13 H13C 109.5
H13A C13 H13C 109.5
H13B C13 H13C 109.5

loop_
_geom_bond_atom_site_label_1
_geom_bond_atom_site_label_2
_geom_bond_distance
O1 C1 1.365(4)
O1 C7 1.416(5)
O2 C8 1.232(4)
O3 C10 1.406(5)
O3 H3 0.8200
N1 C8 1.318(4)
N1 C9 1.463(4)
N1 H1N1 0.8600
C1 C2 1.389(5)
C1 C6 1.402(5)
C2 C3 1.363(6)
C2 H2 0.9300
C3 C4 1.369(7)
C3 H3A 0.9300
C4 C5 1.386(6)
C4 H4 0.9300
C5 C6 1.383(5)
C5 H5 0.9300
C6 C8 1.504(5)
C7 H7A 0.9600
C7 H7B 0.9600
C7 H7C 0.9600
C9 C10 1.506(5)
C9 C11 1.537(5)
C9 H9 0.9800
C10 H10A 0.9700
C10 H10B 0.9700
C11 C13 1.503(6)
C11 C12 1.511(6)
C11 H11 0.9800
C12 H12A 0.9600
C12 H12B 0.9600
C12 H12C 0.9600
C13 H13A 0.9600
C13 H13B 0.9600
C13 H13C 0.9600

loop_
_geom_hbond_atom_site_label_D
_geom_hbond_atom_site_label_H
_geom_hbond_atom_site_label_A
_geom_hbond_site_symmetry_A
_geom_hbond_distance_DH
_geom_hbond_distance_HA
_geom_hbond_distance_DA
_geom_hbond_angle_DHA
_geom_hbond_publ_flag
O3 H3 O2 2_455 0.82 2.00 2.806(4) 169.7 yes
N1 H1N1 O1 . 0.86 1.96 2.656(4) 136.7 yes

loop_
_geom_torsion_atom_site_label_1
_geom_torsion_atom_site_label_2
_geom_torsion_atom_site_label_3
_geom_torsion_atom_site_label_4
_geom_torsion
C7 O1 C1 C2 13.4(5)
C7 O1 C1 C6 -167.0(4)
O1 C1 C2 C3 179.3(3)
C6 C1 C2 C3 -0.3(6)
C1 C2 C3 C4 0.0(6)
C2 C3 C4 C5 0.9(7)
C3 C4 C5 C6 -1.5(7)
C4 C5 C6 C1 1.2(6)
C4 C5 C6 C8 179.7(4)
O1 C1 C6 C5 -179.8(3)
C2 C1 C6 C5 -0.2(5)
O1 C1 C6 C8 1.8(5)
C2 C1 C6 C8 -178.6(3)
C9 N1 C8 O2 -0.3(5)
C9 N1 C8 C6 179.2(3)
C5 C6 C8 O2 9.9(5)
C1 C6 C8 O2 -171.7(3)
C5 C6 C8 N1 -169.6(3)
C1 C6 C8 N1 8.8(5)
C8 N1 C9 C10 -130.9(4)
C8 N1 C9 C11 103.2(4)
N1 C9 C10 O3 63.2(4)
C11 C9 C10 O3 -172.2(3)
N1 C9 C11 C13 59.7(4)
C10 C9 C11 C13 -64.2(5)
N1 C9 C11 C12 -66.1(4)
C10 C9 C11 C12 170.0(3)

loop_
_cod_related_entry_id
_cod_related_entry_database
_cod_related_entry_code
1 ChemSpider 24739914
